data_4350031
loop_
_publ_author_name
'Yang, Tao'
'Teng, Bing'
'Han, Shiguo'
'Li, Maofan'
'Xu, Zhiyun'
'Li, Yaobin'
'Liu, Yi'
'Luo, Junhua'
'Sun, Zhihua'

_publ_section_title
;
 Structural phase transition and dielectric anisotropy properties of a
 lead-free organic--inorganic hybrid
;
_journal_issue 7
_journal_name_full 'Inorganic Chemistry Frontiers'
_journal_page_first 1761
_journal_paper_doi 10.1039/C9QI00365G
_journal_volume 6
_journal_year 2019
_chemical_formula_sum 'C9 H24 Bi Br6 N3'
_chemical_formula_weight 862.75
_space_group_crystal_system monoclinic
_space_group_IT_number 15
_space_group_name_Hall '-C 2yc'
_space_group_name_H-M_alt 'C 1 2/c 1'
_atom_sites_solution_hydrogens geom
_audit_creation_method SHELXL-2013
_audit_update_record
;
2019-01-18 deposited with the CCDC.	2019-05-16 downloaded from the CCDC.
;
_cell_angle_alpha 90
_cell_angle_beta 126.2400(10)
_cell_angle_gamma 90
_cell_formula_units_Z 8
_cell_length_a 29.2975(13)
_cell_length_b 8.1370(3)
_cell_length_c 22.1923(9)
_cell_measurement_reflns_used 9309
_cell_measurement_temperature 100(2)
_cell_measurement_theta_max 27.51
_cell_measurement_theta_min 2.65
_cell_volume 4267.0(3)
_computing_cell_refinement 'Bruker SAINT'
_computing_data_collection 'Bruker APEX2'
_computing_data_reduction 'Bruker SAINT'
_computing_molecular_graphics 'Bruker SHELXTL'
_computing_publication_material 'Bruker SHELXTL'
_computing_structure_refinement 'SHELXL-2013 (Sheldrick, 2013)'
_computing_structure_solution 'SHELXS-97 (Sheldrick 2008)'
_diffrn_ambient_temperature 100(2)
_diffrn_measured_fraction_theta_full 0.999
_diffrn_measured_fraction_theta_max 0.993
_diffrn_measurement_device_type 'Bruker APEX-II CCD'
_diffrn_measurement_method '\f and \w scans'
_diffrn_radiation_type MoK\a
_diffrn_radiation_wavelength 0.71073
_diffrn_reflns_av_R_equivalents 0.0729
_diffrn_reflns_av_unetI/netI 0.0374
_diffrn_reflns_Laue_measured_fraction_full 0.999
_diffrn_reflns_Laue_measured_fraction_max 0.993
_diffrn_reflns_limit_h_max 38
_diffrn_reflns_limit_h_min -38
_diffrn_reflns_limit_k_max 10
_diffrn_reflns_limit_k_min -10
_diffrn_reflns_limit_l_max 28
_diffrn_reflns_limit_l_min -28
_diffrn_reflns_number 42653
_diffrn_reflns_point_group_measured_fraction_full 0.999
_diffrn_reflns_point_group_measured_fraction_max 0.993
_diffrn_reflns_theta_full 25.242
_diffrn_reflns_theta_max 27.608
_diffrn_reflns_theta_min 2.276
_exptl_absorpt_coefficient_mu 19.494
_exptl_absorpt_correction_type none
_exptl_crystal_density_diffrn 2.686
_exptl_crystal_description Flake
_exptl_crystal_F_000 3136
_refine_diff_density_max 1.317
_refine_diff_density_min -2.345
_refine_diff_density_rms 0.355
_refine_ls_extinction_method none
_refine_ls_goodness_of_fit_ref 1.160
_refine_ls_hydrogen_treatment constr
_refine_ls_matrix_type full
_refine_ls_number_parameters 175
_refine_ls_number_reflns 4921
_refine_ls_number_restraints 0
_refine_ls_restrained_S_all 1.160
_refine_ls_R_factor_all 0.0283
_refine_ls_R_factor_gt 0.0228
_refine_ls_shift/su_max 0.001
_refine_ls_shift/su_mean 0.000
_refine_ls_structure_factor_coef Fsqd
_refine_ls_weighting_details
;
 w=1/[\s^2^(Fo^2^)+(0.0340P)^2^]
 where P=(Fo^2^+2Fc^2^)/3
;
_refine_ls_weighting_scheme calc
_refine_ls_wR_factor_gt 0.0575
_refine_ls_wR_factor_ref 0.0711
_reflns_Friedel_coverage 0.000
_reflns_number_gt 4444
_reflns_number_total 4921
_reflns_threshold_expression 'I > 2\s(I)'
_cod_data_source_file c9qi00365g2.cif
_cod_data_source_block 429
_cod_original_sg_symbol_H-M 'C 2/c'
_cod_database_code 4350031
_shelx_space_group_comment
;
The symmetry employed for this shelxl refinement is uniquely defined
by the following loop, which should always be used as a source of
symmetry information in preference to the above space-group names.
They are only intended as comments.
;
_shelxl_version_number 2013-2

loop_
_space_group_symop_operation_xyz
'x, y, z'
'-x, y, -z+1/2'
'x+1/2, y+1/2, z'
'-x+1/2, y+1/2, -z+1/2'
'-x, -y, -z'
'x, -y, z-1/2'
'-x+1/2, -y+1/2, -z'
'x+1/2, -y+1/2, z-1/2'

loop_
_atom_site_label
_atom_site_type_symbol
_atom_site_fract_x
_atom_site_fract_y
_atom_site_fract_z
_atom_site_U_iso_or_equiv
_atom_site_adp_type
_atom_site_occupancy
_atom_site_site_symmetry_order
_atom_site_calc_flag
_atom_site_refinement_flags_posn
_atom_site_refinement_flags_adp
Bi1 Bi 0.13663(2) 0.26962(2) 0.05269(2) 0.00854(6) Uani 1 1 d . .
Br6 Br 0.24654(2) 0.21921(5) 0.18987(2) 0.01239(10) Uani 1 1 d . .
Br2 Br 0.17156(2) 0.03102(5) -0.01166(2) 0.01431(11) Uani 1 1 d . .
Br4 Br 0.09691(2) 0.00991(5) 0.09429(2) 0.01356(11) Uani 1 1 d . .
Br1 Br 0.18320(2) 0.51524(6) 0.00855(3) 0.01661(11) Uani 1 1 d . .
Br5 Br 0.11449(2) 0.51006(5) 0.12225(2) 0.01388(11) Uani 1 1 d . .
Br3 Br 0.02480(2) 0.31232(6) -0.07701(2) 0.01295(10) Uani 1 1 d . .
N3 N 0.27376(17) 0.2943(4) 0.3561(2) 0.0143(8) Uani 1 1 d . .
H3A H 0.2878 0.2201 0.3939 0.021 Uiso 1 1 calc R U
H3B H 0.2887 0.3952 0.3755 0.021 Uiso 1 1 calc R U
H3C H 0.2831 0.2631 0.3253 0.021 Uiso 1 1 calc R U
C7 C 0.2119(2) 0.3014(6) 0.3136(3) 0.0152(10) Uani 1 1 d . .
H7 H 0.1924 0.3859 0.2731 0.018 Uiso 1 1 calc R U
C8 C 0.1808(2) 0.1444(6) 0.2983(3) 0.0206(11) Uani 1 1 d . .
H8A H 0.2033 0.0421 0.3188 0.025 Uiso 1 1 calc R U
H8B H 0.1436 0.1322 0.2492 0.025 Uiso 1 1 calc R U
C9 C 0.1853(2) 0.2656(6) 0.3525(3) 0.0182(10) Uani 1 1 d . .
H9A H 0.1509 0.3281 0.3367 0.022 Uiso 1 1 calc R U
H9B H 0.2106 0.2379 0.4063 0.022 Uiso 1 1 calc R U
N1 N 0.31676(17) 0.2074(5) 0.1178(2) 0.0162(9) Uani 1 1 d . .
H1A H 0.3207 0.2887 0.0930 0.024 Uiso 1 1 calc R U
H1B H 0.2874 0.2316 0.1199 0.024 Uiso 1 1 calc R U
H1C H 0.3098 0.1104 0.0934 0.024 Uiso 1 1 calc R U
C1 C 0.3693(2) 0.1934(6) 0.1942(3) 0.0154(10) Uani 1 1 d . .
H1 H 0.3669 0.1284 0.2305 0.018 Uiso 1 1 calc R U
C4 C -0.0167(2) 0.1823(6) 0.1009(3) 0.0228(11) Uani 1 1 d . .
H4 H -0.0187 0.0598 0.0962 0.027 Uiso 1 1 calc R U
C6 C 0.0188(3) 0.2480(7) 0.1783(3) 0.0316(14) Uani 1 1 d . .
H6A H 0.0395 0.3520 0.1872 0.038 Uiso 1 1 calc R U
H6B H 0.0385 0.1682 0.2200 0.038 Uiso 1 1 calc R U
N2 N -0.01677(17) 0.2721(5) 0.0437(2) 0.0156(9) Uani 1 1 d . .
H2A H -0.0499 0.2530 -0.0019 0.023 Uiso 1 1 calc R U
H2B H 0.0127 0.2375 0.0436 0.023 Uiso 1 1 calc R U
H2C H -0.0132 0.3816 0.0538 0.023 Uiso 1 1 calc R U
C2 C 0.4079(2) 0.3378(6) 0.2249(3) 0.0264(12) Uani 1 1 d . .
H2 H 0.4286 0.3620 0.2788 0.032 Uiso 1 1 calc R U
H3 H 0.3968 0.4355 0.1924 0.032 Uiso 1 1 calc R U
C3 C 0.4237(2) 0.1848(7) 0.2033(3) 0.0267(12) Uani 1 1 d . .
H5 H 0.4222 0.1885 0.1576 0.032 Uiso 1 1 calc R U
H6 H 0.4541 0.1150 0.2440 0.032 Uiso 1 1 calc R U
C5 C -0.0444(3) 0.2552(7) 0.1321(3) 0.0323(14) Uani 1 1 d . .
H5A H -0.0637 0.1802 0.1455 0.039 Uiso 1 1 calc R U
H5B H -0.0627 0.3637 0.1128 0.039 Uiso 1 1 calc R U

loop_
_atom_site_aniso_label
_atom_site_aniso_U_11
_atom_site_aniso_U_22
_atom_site_aniso_U_33
_atom_site_aniso_U_23
_atom_site_aniso_U_13
_atom_site_aniso_U_12
Bi1 0.00789(10) 0.00877(9) 0.00821(9) 0.00022(6) 0.00435(8) 0.00075(5)
Br6 0.0096(2) 0.0183(2) 0.0079(2) 0.00020(16) 0.00446(18) 0.00188(16)
Br2 0.0216(3) 0.0118(2) 0.0118(2) 0.00106(16) 0.0112(2) 0.00377(17)
Br4 0.0159(2) 0.0118(2) 0.0130(2) -0.00020(16) 0.00847(19) -0.00312(16)
Br1 0.0245(3) 0.0145(2) 0.0143(2) -0.00439(17) 0.0134(2) -0.00816(18)
Br5 0.0139(2) 0.0145(2) 0.0106(2) -0.00125(16) 0.00573(19) 0.00436(16)
Br3 0.0097(2) 0.0158(2) 0.0094(2) -0.00047(16) 0.00348(18) 0.00051(16)
N3 0.017(2) 0.0137(19) 0.0129(19) 0.0004(15) 0.0093(17) -0.0006(15)
C7 0.019(3) 0.015(2) 0.009(2) 0.0014(17) 0.006(2) 0.0012(18)
C8 0.015(2) 0.020(2) 0.020(2) -0.006(2) 0.007(2) -0.0039(19)
C9 0.019(3) 0.021(2) 0.017(3) -0.0001(19) 0.012(2) 0.0020(19)
N1 0.013(2) 0.022(2) 0.013(2) -0.0004(16) 0.0072(17) -0.0033(16)
C1 0.016(2) 0.021(2) 0.009(2) 0.0020(18) 0.0075(19) 0.0029(19)
C4 0.033(3) 0.016(2) 0.025(3) 0.001(2) 0.020(3) -0.001(2)
C6 0.041(4) 0.037(3) 0.015(3) 0.003(2) 0.015(3) 0.010(3)
N2 0.013(2) 0.020(2) 0.013(2) -0.0018(16) 0.0067(17) -0.0009(15)
C2 0.026(3) 0.021(3) 0.018(3) 0.001(2) 0.005(2) -0.005(2)
C3 0.015(3) 0.044(3) 0.020(3) 0.003(2) 0.010(2) 0.007(2)
C5 0.033(4) 0.041(3) 0.030(3) 0.000(3) 0.023(3) -0.004(3)

loop_
_atom_type_symbol
_atom_type_description
_atom_type_scat_dispersion_real
_atom_type_scat_dispersion_imag
_atom_type_scat_source
C C 0.0033 0.0016 'International Tables Vol C Tables 4.2.6.8 and 6.1.1.4'
H H 0.0000 0.0000 'International Tables Vol C Tables 4.2.6.8 and 6.1.1.4'
N N 0.0061 0.0033 'International Tables Vol C Tables 4.2.6.8 and 6.1.1.4'
Br Br -0.2901 2.4595 'International Tables Vol C Tables 4.2.6.8 and 6.1.1.4'
Bi Bi -4.1077 10.2566 'International Tables Vol C Tables 4.2.6.8 and 6.1.1.4'

loop_
_geom_angle_atom_site_label_1
_geom_angle_atom_site_label_2
_geom_angle_atom_site_label_3
_geom_angle
Br5 Bi1 Br4 93.924(15)
Br5 Bi1 Br3 88.204(14)
Br4 Bi1 Br3 88.356(14)
Br5 Bi1 Br6 89.732(13)
Br4 Bi1 Br6 88.101(14)
Br3 Bi1 Br6 175.770(14)
Br5 Bi1 Br1 90.759(14)
Br4 Bi1 Br1 174.936(14)
Br3 Bi1 Br1 93.721(14)
Br6 Bi1 Br1 89.997(14)
Br5 Bi1 Br2 174.165(14)
Br4 Bi1 Br2 89.633(14)
Br3 Bi1 Br2 96.530(14)
Br6 Bi1 Br2 85.760(13)
Br1 Bi1 Br2 85.545(14)
N3 C7 C8 118.0(4)
N3 C7 C9 119.3(4)
C8 C7 C9 60.4(3)
C7 C8 C9 60.0(3)
C7 C9 C8 59.6(3)
N1 C1 C3 117.8(4)
N1 C1 C2 117.4(4)
C3 C1 C2 60.6(4)
N2 C4 C5 119.3(5)
N2 C4 C6 117.6(5)
C5 C4 C6 60.9(4)
C4 C6 C5 59.0(4)
C1 C2 C3 59.6(3)
C1 C3 C2 59.8(3)
C4 C5 C6 60.2(4)

loop_
_geom_bond_atom_site_label_1
_geom_bond_atom_site_label_2
_geom_bond_distance
Bi1 Br5 2.7955(5)
Bi1 Br4 2.8182(5)
Bi1 Br3 2.8267(5)
Bi1 Br6 2.8662(5)
Bi1 Br1 2.8976(5)
Bi1 Br2 2.9299(5)
N3 C7 1.468(6)
C7 C8 1.488(7)
C7 C9 1.494(7)
C8 C9 1.499(7)
N1 C1 1.473(6)
C1 C3 1.486(7)
C1 C2 1.489(7)
C4 N2 1.465(6)
C4 C5 1.467(8)
C4 C6 1.484(7)
C6 C5 1.495(9)
C2 C3 1.500(8)
